data_2107199
loop_
_publ_author_name
'Thomas, R.'
'Moore, F.H.'

_publ_section_title
;
 Neutron Diffraction Studies of Polyiodides. I. Potassium Triiodide
 Monohydrate
;
_journal_name_full 'Acta Crystallographica B (24,1968-38,1982)'
_journal_page_first 2869
_journal_page_last 2873
_journal_volume 36
_journal_year 1980
_chemical_formula_sum 'H2 I3 K O'
_chemical_name_systematic 'K I3 (H2 O)'
_space_group_IT_number 7
_symmetry_space_group_name_Hall 'P -2yc'
_symmetry_space_group_name_H-M 'P 1 c 1'
_cell_angle_alpha 90
_cell_angle_beta 116.51
_cell_angle_gamma 90
_cell_formula_units_Z 2
_cell_length_a 4.629
_cell_length_b 10.047
_cell_length_c 9.662
_cell_volume 402.109
_citation_journal_id_ASTM ACBCAR
_cod_data_source_file Thomas_ACBCAR_1980_1258.cif
_cod_data_source_block H2I3K1O1
_cod_original_cell_volume 402.1092
_cod_original_formula_sum 'H2 I3 K1 O1'
_cod_database_code 2107199

loop_
_symmetry_equiv_pos_as_xyz
x,y,z
x,-y,z+1/2

loop_
_atom_site_label
_atom_site_type_symbol
_atom_site_fract_x
_atom_site_fract_y
_atom_site_fract_z
_atom_site_occupancy
_atom_site_U_iso_or_equiv
H1 H+1 0.7557 0.7924 0.3711 1 0.0
H2 H+1 0.7153 0.6502 0.3373 1 0.0
I3 I 0.3887 0.0316 0 1 0.0
O1 O-2 0.6876 0.7334 0.2915 1 0.0
I1 I 0.3326 0.454 0.4054 1 0.0
K1 K+1 0.0273 0.7635 0.1218 1 0.0
I2 I 0.366 0.2438 0.2021 1 0.0
